data_7213378
loop_
_publ_author_name
'Gowenlock, Brian G.'
'Maidment, Mark J.'
'Orrell, Keith G.'
'\<Sik, Vladimir'
'Mele, Giuseppe'
'Vasapollo, Giuseppe'
'Hursthouse, Michael B.'
'Abdul Malik, K. M.'

_publ_section_title
;
 The solid- and solution-state structures of 2-nitrosopyridine and its 3-
 and 4-methyl derivatives
;
_journal_issue 11
_journal_name_full 'Journal of the Chemical Society, Perkin Transactions 2'
_journal_page_first 2280
_journal_paper_doi 10.1039/b004270f
_journal_year 2000
_chemical_formula_sum 'C10 H8 N4 O2'
_chemical_formula_weight 216.2
_chemical_name_systematic
;
 ?
;
_space_group_IT_number 2
_symmetry_cell_setting triclinic
_symmetry_space_group_name_Hall '-P 1'
_symmetry_space_group_name_H-M 'P -1'
_atom_sites_solution_hydrogens geom
_atom_sites_solution_primary direct
_atom_sites_solution_secondary difmap
_audit_creation_date 2000-05-31T10:52:47-00:00
_audit_creation_method 'WinGX routine CIF_UPDATE'
_cell_angle_alpha 99.17(3)
_cell_angle_beta 95.29(4)
_cell_angle_gamma 106.630(16)
_cell_formula_units_Z 2
_cell_length_a 6.231(2)
_cell_length_b 8.198(3)
_cell_length_c 10.300(4)
_cell_measurement_temperature 293(2)
_cell_volume 492.4(3)
_computing_cell_refinement MADNESS
_computing_data_collection MADNESS
_computing_data_reduction 'MADNESS, ABSURD'
_computing_structure_refinement 'SHELXL-96 (Sheldrick, 1996)'
_computing_structure_solution 'SHELXS-96 (Sheldrick, 1990)'
_diffrn_ambient_temperature 293(2)
_diffrn_measurement_device 'Enraf Nonius FAST TV area detector'
_diffrn_measurement_method 'phi and kappa scans'
_diffrn_radiation_monochromator graphite
_diffrn_radiation_type MoK\a
_diffrn_radiation_wavelength 0.71069
_diffrn_reflns_av_R_equivalents 0.2015
_diffrn_reflns_av_unetI/netI 0.1563
_diffrn_reflns_limit_h_max 6
_diffrn_reflns_limit_h_min -5
_diffrn_reflns_limit_k_max 9
_diffrn_reflns_limit_k_min -9
_diffrn_reflns_limit_l_max 11
_diffrn_reflns_limit_l_min -11
_diffrn_reflns_number 2035
_diffrn_reflns_theta_max 25.03
_diffrn_reflns_theta_min 2.02
_diffrn_standards_decay_% na
_diffrn_standards_interval_count na
_diffrn_standards_interval_time na
_diffrn_standards_number na
_exptl_absorpt_coefficient_mu 0.107
_exptl_crystal_density_diffrn 1.458
_exptl_crystal_F_000 224
_refine_diff_density_max 0.332
_refine_diff_density_min -0.313
_refine_diff_density_rms 0.079
_refine_ls_extinction_method none
_refine_ls_goodness_of_fit_all 0.775
_refine_ls_goodness_of_fit_gt 0.947
_refine_ls_matrix_type full
_refine_ls_number_parameters 177
_refine_ls_number_reflns 1351
_refine_ls_number_restraints 0
_refine_ls_restrained_S_all 0.775
_refine_ls_restrained_S_gt 0.947
_refine_ls_R_factor_all 0.0781
_refine_ls_R_factor_gt 0.0604
_refine_ls_shift/su_max 0.34
_refine_ls_shift/su_mean 0.003
_refine_ls_structure_factor_coef Fsqd
_refine_ls_weighting_details 'w=1/[\s^2^(Fo^2^)+(0.0399P)^2^+0.0000P] where P=(Fo^2^+2Fc^2^)/3'
_refine_ls_weighting_scheme calc
_refine_ls_wR_factor_all 0.126
_refine_ls_wR_factor_gt 0.1203
_reflns_number_gt 887
_reflns_number_total 1351
_reflns_threshold_expression >2sigma(I)
_cod_data_source_file b004270fsup1.cif
_cod_data_source_block s92
_cod_depositor_comments
;
The following automatic conversions were performed:

'_symmetry_cell_setting' value 'Triclinic' changed to 'triclinic'
according to /home/saulius/struct/CIF-dictionaries/cif_core.dic
dictionary named 'cif_core.dic' version 2.4.2 from 2011-04-26.

Automatic conversion script
Id: cif_fix_values 1891 2012-01-12 08:04:46Z andrius 

The following automatic conversions were performed:

'_refine_ls_weighting_scheme' value 'calc
w=1/[\s^2^(Fo^2^)+(0.0399P)^2^+0.0000P] where P=(Fo^2^+2Fc^2^)/3' was
changed to 'calc'. New tag '_refine_ls_weighting_details' was
created. The value of the new tag was set to
'w=1/[\s^2^(Fo^2^)+(0.0399P)^2^+0.0000P] where P=(Fo^2^+2Fc^2^)/3'.

Automatic conversion script
Id: cif_fix_values 3143 2015-03-26 13:38:13Z robertas 
;
_cod_original_sg_symbol_H-M P-1
_cod_database_code 7213378

loop_
_symmetry_equiv_pos_as_xyz
'x, y, z'
'-x, -y, -z'

loop_
_atom_site_label
_atom_site_type_symbol
_atom_site_fract_x
_atom_site_fract_y
_atom_site_fract_z
_atom_site_U_iso_or_equiv
_atom_site_adp_type
_atom_site_occupancy
_atom_site_calc_flag
N2 N 0.4160(4) 0.2169(4) 0.6712(3) 0.0166(7) Uani 1 d
O2 O 0.2751(4) 0.2718(3) 0.6072(2) 0.0223(7) Uani 1 d
N3 N 0.6071(5) 0.3319(4) 0.7351(3) 0.0198(8) Uani 1 d
N1 N 0.5565(4) -0.0210(4) 0.6632(3) 0.0171(8) Uani 1 d
O1 O 0.6521(4) 0.4880(3) 0.7224(3) 0.0325(8) Uani 1 d
N4 N 0.6354(5) 0.2129(4) 0.9256(3) 0.0201(8) Uani 1 d
C5 C 0.3749(6) 0.0320(4) 0.6580(3) 0.0148(9) Uani 1 d
C2 C 0.3036(6) -0.3103(5) 0.6240(4) 0.0197(9) Uani 1 d
C3 C 0.1190(6) -0.2502(5) 0.6152(4) 0.0213(9) Uani 1 d
C4 C 0.1544(6) -0.0727(5) 0.6343(4) 0.0184(9) Uani 1 d
C10 C 0.7654(7) 0.1767(5) 1.0225(4) 0.0269(10) Uani 1 d
C6 C 0.7456(6) 0.2871(4) 0.8388(4) 0.0180(9) Uani 1 d
C1 C 0.5157(6) -0.1924(5) 0.6469(3) 0.0184(9) Uani 1 d
C8 C 1.1028(7) 0.2989(5) 0.9403(4) 0.0288(11) Uani 1 d
C9 C 0.9954(6) 0.2174(5) 1.0323(4) 0.0278(10) Uani 1 d
C7 C 0.9759(6) 0.3373(5) 0.8380(4) 0.0243(10) Uani 1 d
H2 H 0.287(5) -0.423(4) 0.613(3) 0.000(8) Uiso 1 d
H3 H -0.033(6) -0.335(5) 0.607(3) 0.018(9) Uiso 1 d
H10 H 0.675(6) 0.131(5) 1.089(4) 0.030(12) Uiso 1 d
H9 H 1.081(7) 0.190(6) 1.113(4) 0.060(14) Uiso 1 d
H7 H 1.046(6) 0.399(5) 0.772(4) 0.022(10) Uiso 1 d
H8 H 1.252(7) 0.326(5) 0.953(4) 0.027(11) Uiso 1 d
H1 H 0.660(6) -0.230(5) 0.653(3) 0.029(10) Uiso 1 d
H4 H 0.034(6) -0.030(5) 0.630(4) 0.025(10) Uiso 1 d

loop_
_atom_site_aniso_label
_atom_site_aniso_U_11
_atom_site_aniso_U_22
_atom_site_aniso_U_33
_atom_site_aniso_U_23
_atom_site_aniso_U_13
_atom_site_aniso_U_12
N2 0.0094(16) 0.0217(18) 0.0208(17) 0.0050(14) -0.0023(13) 0.0092(13)
O2 0.0182(14) 0.0269(16) 0.0274(15) 0.0074(12) -0.0053(11) 0.0172(12)
N3 0.0117(17) 0.0197(19) 0.0289(19) 0.0066(15) -0.0027(13) 0.0070(13)
N1 0.0088(17) 0.0219(19) 0.0236(18) 0.0052(14) -0.0019(12) 0.0102(13)
O1 0.0289(16) 0.0166(16) 0.0494(19) 0.0108(13) -0.0091(13) 0.0049(12)
N4 0.0126(17) 0.0248(18) 0.0226(18) 0.0071(15) -0.0018(13) 0.0054(13)
C5 0.015(2) 0.016(2) 0.015(2) 0.0020(16) -0.0005(15) 0.0084(16)
C2 0.022(2) 0.016(2) 0.025(2) 0.0072(18) 0.0019(16) 0.0100(17)
C3 0.009(2) 0.024(2) 0.029(2) 0.0073(18) -0.0030(17) 0.0014(17)
C4 0.008(2) 0.026(2) 0.024(2) 0.0065(17) -0.0007(16) 0.0095(17)
C10 0.026(3) 0.028(2) 0.024(2) 0.0033(19) -0.0062(18) 0.0087(18)
C6 0.015(2) 0.016(2) 0.024(2) 0.0007(17) -0.0046(17) 0.0100(16)
C1 0.014(2) 0.024(2) 0.021(2) 0.0051(17) -0.0022(16) 0.0126(17)
C8 0.008(2) 0.036(3) 0.042(3) 0.000(2) -0.0052(19) 0.0127(19)
C9 0.021(2) 0.032(3) 0.027(2) -0.002(2) -0.0139(18) 0.0131(19)
C7 0.013(2) 0.029(2) 0.030(2) 0.004(2) 0.0006(17) 0.0077(17)

loop_
_atom_type_symbol
_atom_type_description
_atom_type_scat_dispersion_real
_atom_type_scat_dispersion_imag
_atom_type_scat_source
C C 0.0033 0.0016 'International Tables Vol C Tables 4.2.6.8 and 6.1.1.4'
H H 0 0 'International Tables Vol C Tables 4.2.6.8 and 6.1.1.4'
N N 0.0061 0.0033 'International Tables Vol C Tables 4.2.6.8 and 6.1.1.4'
O O 0.0106 0.006 'International Tables Vol C Tables 4.2.6.8 and 6.1.1.4'

loop_
_geom_angle_atom_site_label_1
_geom_angle_atom_site_label_2
_geom_angle_atom_site_label_3
_geom_angle
O2 N2 N3 118.1(3)
O2 N2 C5 119.0(3)
N3 N2 C5 122.5(3)
O1 N3 N2 119.6(2)
O1 N3 C6 119.0(3)
N2 N3 C6 120.4(3)
C5 N1 C1 115.4(3)
C6 N4 C10 114.7(3)
N1 C5 C4 126.0(3)
N1 C5 N2 116.1(3)
C4 C5 N2 117.9(3)
C1 C2 C3 118.6(4)
C2 C3 C4 118.9(3)
C5 C4 C3 116.9(3)
N4 C10 C9 123.6(4)
N4 C6 C7 127.6(3)
N4 C6 N3 115.3(3)
C7 C6 N3 117.0(3)
N1 C1 C2 124.2(3)
C9 C8 C7 119.3(4)
C8 C9 C10 119.2(4)
C6 C7 C8 115.5(4)

loop_
_geom_bond_atom_site_label_1
_geom_bond_atom_site_label_2
_geom_bond_distance
N2 O2 1.274(3)
N2 N3 1.325(4)
N2 C5 1.444(4)
N3 O1 1.260(4)
N3 C6 1.468(4)
N1 C5 1.323(4)
N1 C1 1.334(5)
N4 C6 1.299(4)
N4 C10 1.351(5)
C5 C4 1.371(5)
C2 C1 1.370(5)
C2 C3 1.376(5)
C3 C4 1.387(5)
C10 C9 1.365(5)
C6 C7 1.376(5)
C8 C9 1.362(6)
C8 C7 1.389(5)
